data_4329922
loop_
_publ_author_name
'Vadapalli Chandrasekhar'
'Joydeb Goura'
'E. Carolina Sa\~nudo'

_publ_contact_author_address
; Department of Chemistry
Indian Institute of Technology Kanpur
Kanpur 208016
Uttarpradesh
India
;
_publ_contact_author_email vc@iitk.ac.in
_publ_contact_author_fax '+91-512-259 7436'
_publ_contact_author_name 'Prof. V. Chandrasekhar'
_publ_contact_author_phone '+91-512-259 7259'
_publ_section_title
;
 Carboxylate-Free Manganese(II) Phosphonate Assemblies: Synthesis,
 Structure, and Magnetism
;
_journal_name_full 'Inorganic Chemistry'
_journal_page_first 8479
_journal_page_last 8487
_journal_paper_doi 10.1021/ic301060j
_journal_volume 51
_journal_year 2012
_chemical_formula_moiety 'C46 H70 Mn2 N6 O14 P4'
_chemical_formula_sum 'C46 H70 Mn2 N6 O14 P4'
_chemical_formula_weight 1164.87
_chemical_name_systematic
; 
 ? 
;
_space_group_IT_number 2
_symmetry_cell_setting triclinic
_symmetry_space_group_name_Hall '-P 1'
_symmetry_space_group_name_H-M 'P -1'
_atom_sites_solution_hydrogens geom
_atom_sites_solution_primary direct
_atom_sites_solution_secondary difmap
_audit_creation_method SHELXL-97
_cell_angle_alpha 119.457(4)
_cell_angle_beta 99.910(5)
_cell_angle_gamma 105.641(5)
_cell_formula_units_Z 1
_cell_length_a 11.710(3)
_cell_length_b 12.262(4)
_cell_length_c 12.390(4)
_cell_measurement_reflns_used 3013
_cell_measurement_temperature 100(2)
_cell_measurement_theta_max 28.25
_cell_measurement_theta_min 2.19
_cell_volume 1389.7(7)
_computing_cell_refinement 'Bruker SMART'
_computing_data_collection 'Bruker SMART'
_computing_data_reduction 'Bruker SAINT'
_computing_molecular_graphics 'Bruker SHELXTL'
_computing_publication_material 'Bruker SHELXTL'
_computing_structure_refinement 'SHELXL-97 (Sheldrick, 1997)'
_computing_structure_solution 'SHELXS-97 (Sheldrick, 1990)'
_diffrn_ambient_temperature 100(2)
_diffrn_measured_fraction_theta_full 0.979
_diffrn_measured_fraction_theta_max 0.979
_diffrn_measurement_device_type 'CCD area detector'
_diffrn_measurement_method 'phi and omega scans'
_diffrn_radiation_monochromator graphite
_diffrn_radiation_source 'fine-focus sealed tube'
_diffrn_radiation_type MoK\a
_diffrn_radiation_wavelength 0.71073
_diffrn_reflns_av_R_equivalents 0.0236
_diffrn_reflns_av_sigmaI/netI 0.0492
_diffrn_reflns_limit_h_max 14
_diffrn_reflns_limit_h_min -13
_diffrn_reflns_limit_k_max 14
_diffrn_reflns_limit_k_min -14
_diffrn_reflns_limit_l_max 6
_diffrn_reflns_limit_l_min -14
_diffrn_reflns_number 7419
_diffrn_reflns_theta_full 25.49
_diffrn_reflns_theta_max 25.49
_diffrn_reflns_theta_min 2.03
_exptl_absorpt_coefficient_mu 0.635
_exptl_absorpt_correction_T_max 1.00
_exptl_absorpt_correction_T_min 0.678231
_exptl_absorpt_correction_type empirical
_exptl_absorpt_process_details sadabs
_exptl_crystal_colour yellow
_exptl_crystal_density_diffrn 1.392
_exptl_crystal_description block
_exptl_crystal_F_000 610
_exptl_crystal_size_max .09
_exptl_crystal_size_mid .07
_exptl_crystal_size_min .05
_refine_diff_density_max 1.212
_refine_diff_density_min -0.513
_refine_diff_density_rms 0.154
_refine_ls_abs_structure_details 'Flack H D (1983), Acta Cryst. A39, 876-881'
_refine_ls_extinction_method none
_refine_ls_goodness_of_fit_ref 1.122
_refine_ls_hydrogen_treatment mixed
_refine_ls_matrix_type full
_refine_ls_number_parameters 341
_refine_ls_number_reflns 5057
_refine_ls_number_restraints 0
_refine_ls_restrained_S_all 1.122
_refine_ls_R_factor_all 0.0603
_refine_ls_R_factor_gt 0.0496
_refine_ls_shift/su_max 0.001
_refine_ls_shift/su_mean 0.000
_refine_ls_structure_factor_coef Fsqd
_refine_ls_weighting_details 'calc w=1/[\s^2^(Fo^2^)+(0.1055P)^2^+0.2388P] where P=(Fo^2^+2Fc^2^)/3'
_refine_ls_weighting_scheme calc
_refine_ls_wR_factor_gt 0.1341
_refine_ls_wR_factor_ref 0.1682
_reflns_number_gt 4307
_reflns_number_total 5057
_reflns_threshold_expression >2sigma(I)
_cod_data_source_file ic301060j_si_002_1.cif
_cod_data_source_block complex_1
_cod_database_code 4329922

loop_
_symmetry_equiv_pos_as_xyz
'x, y, z'
'-x, -y, -z'

loop_
_atom_site_label
_atom_site_type_symbol
_atom_site_fract_x
_atom_site_fract_y
_atom_site_fract_z
_atom_site_U_iso_or_equiv
_atom_site_adp_type
_atom_site_occupancy
_atom_site_symmetry_multiplicity
_atom_site_calc_flag
_atom_site_refinement_flags
Mn1 Mn 0.30158(4) 0.52820(4) 0.93118(4) 0.01504(18) Uani 1 1 d .
P1 P 0.42225(7) 0.29474(8) 0.82205(7) 0.0149(2) Uani 1 1 d .
P2 P 0.41716(7) 0.78431(8) 0.88733(8) 0.0167(2) Uani 1 1 d .
O4 O 0.5332(2) 0.8763(2) 1.0148(2) 0.0198(5) Uani 1 1 d .
O1 O 0.3761(2) 0.3987(2) 0.8254(2) 0.0200(5) Uani 1 1 d .
O6 O 0.3270(2) 0.6599(2) 0.8710(2) 0.0200(5) Uani 1 1 d .
O5 O 0.3381(2) 0.8668(3) 0.8781(2) 0.0219(5) Uani 1 1 d .
O3 O 0.56480(19) 0.3421(2) 0.8746(2) 0.0191(5) Uani 1 1 d .
O2 O 0.3591(2) 0.2425(2) 0.9001(2) 0.0194(5) Uani 1 1 d .
N2 N 0.1743(2) 0.4220(3) 1.0011(3) 0.0171(6) Uani 1 1 d .
O7 O 0.9286(3) 0.6625(3) 0.6011(3) 0.0395(7) Uani 1 1 d .
N1 N 0.0964(2) 0.4304(3) 0.7895(3) 0.0173(6) Uani 1 1 d .
N3 N 1.0013(3) 0.8921(3) 0.7597(3) 0.0264(7) Uani 1 1 d .
C13 C 0.3587(3) 0.1481(3) 0.6492(3) 0.0199(7) Uani 1 1 d .
C9 C 0.0467(3) 0.3606(3) 0.9308(3) 0.0168(6) Uani 1 1 d .
C1 C 0.0586(3) 0.4388(3) 0.6862(3) 0.0211(7) Uani 1 1 d .
H1 H 0.1205 0.4816 0.6650 0.025 Uiso 1 1 calc R
C4 C -0.1261(3) 0.3088(3) 0.7446(3) 0.0198(7) Uani 1 1 d .
C7 C -0.1771(3) 0.2399(3) 0.8894(3) 0.0236(7) Uani 1 1 d .
H7 H -0.2372 0.1987 0.9133 0.028 Uiso 1 1 calc R
C6 C -0.2161(3) 0.2452(3) 0.7838(3) 0.0231(7) Uani 1 1 d .
H6 H -0.3027 0.2070 0.7356 0.028 Uiso 1 1 calc R
C8 C -0.0436(3) 0.2972(3) 0.9659(3) 0.0209(7) Uani 1 1 d .
C10 C 0.0025(3) 0.2977(3) 1.0793(3) 0.0233(7) Uani 1 1 d .
H10 H -0.0541 0.2571 1.1066 0.028 Uiso 1 1 calc R
C3 C -0.1616(3) 0.3204(3) 0.6390(3) 0.0217(7) Uani 1 1 d .
H3 H -0.2473 0.2841 0.5886 0.026 Uiso 1 1 calc R
C5 C 0.0048(3) 0.3661(3) 0.8179(3) 0.0172(6) Uani 1 1 d .
C11 C 0.1305(3) 0.3581(3) 1.1489(3) 0.0255(7) Uani 1 1 d .
H11 H 0.1618 0.3582 1.2233 0.031 Uiso 1 1 calc R
C12 C 0.2150(3) 0.4204(3) 1.1067(3) 0.0216(7) Uani 1 1 d .
H12 H 0.3020 0.4616 1.1546 0.026 Uiso 1 1 calc R
C2 C -0.0693(3) 0.3861(3) 0.6088(3) 0.0246(7) Uani 1 1 d .
H2 H -0.0920 0.3950 0.5387 0.030 Uiso 1 1 calc R
C18 C 0.5631(3) 0.8616(4) 0.7662(4) 0.0320(9) Uani 1 1 d .
H18A H 0.6348 0.9119 0.8477 0.048 Uiso 1 1 calc R
H18B H 0.5195 0.9186 0.7695 0.048 Uiso 1 1 calc R
H18C H 0.5920 0.8353 0.6928 0.048 Uiso 1 1 calc R
C16 C 0.2129(3) 0.0953(4) 0.5934(4) 0.0323(8) Uani 1 1 d .
H16A H 0.1910 0.1675 0.5991 0.048 Uiso 1 1 calc R
H16B H 0.1769 0.0671 0.6443 0.048 Uiso 1 1 calc R
H16C H 0.1798 0.0184 0.5022 0.048 Uiso 1 1 calc R
C15 C 0.3940(3) 0.0325(3) 0.6417(4) 0.0283(8) Uani 1 1 d .
H15A H 0.3640 -0.0435 0.5504 0.042 Uiso 1 1 calc R
H15B H 0.3552 0.0026 0.6901 0.042 Uiso 1 1 calc R
H15C H 0.4848 0.0666 0.6799 0.042 Uiso 1 1 calc R
C20 C 0.5427(4) 0.6436(4) 0.7481(4) 0.0307(8) Uani 1 1 d .
H20A H 0.4874 0.5652 0.7417 0.046 Uiso 1 1 calc R
H20B H 0.6155 0.6975 0.8292 0.046 Uiso 1 1 calc R
H20C H 0.5701 0.6132 0.6737 0.046 Uiso 1 1 calc R
C14 C 0.4168(4) 0.1936(4) 0.5683(3) 0.0278(8) Uani 1 1 d .
H14A H 0.3852 0.1164 0.4773 0.042 Uiso 1 1 calc R
H14B H 0.5078 0.2281 0.6044 0.042 Uiso 1 1 calc R
H14C H 0.3936 0.2646 0.5725 0.042 Uiso 1 1 calc R
C19 C 0.3570(4) 0.6484(5) 0.6166(4) 0.0403(10) Uani 1 1 d .
H19A H 0.3868 0.6255 0.5441 0.060 Uiso 1 1 calc R
H19B H 0.3100 0.7024 0.6198 0.060 Uiso 1 1 calc R
H19C H 0.3027 0.5655 0.6039 0.060 Uiso 1 1 calc R
C17 C 0.4711(3) 0.7312(4) 0.7479(3) 0.0229(7) Uani 1 1 d .
C23 C 1.1074(4) 1.0186(4) 0.8658(4) 0.0402(10) Uani 1 1 d .
H23A H 1.1842 1.0041 0.8715 0.060 Uiso 1 1 calc R
H23B H 1.0942 1.0483 0.9483 0.060 Uiso 1 1 calc R
H23C H 1.1147 1.0878 0.8483 0.060 Uiso 1 1 calc R
C22 C 0.8767(4) 0.8948(5) 0.7362(4) 0.0451(11) Uani 1 1 d .
H22A H 0.8149 0.8066 0.6602 0.068 Uiso 1 1 calc R
H22B H 0.8785 0.9640 0.7200 0.068 Uiso 1 1 calc R
H22C H 0.8542 0.9155 0.8129 0.068 Uiso 1 1 calc R
C21 C 1.0145(4) 0.7756(4) 0.6876(4) 0.0312(8) Uani 1 1 d .
H21 H 1.0970 0.7806 0.7046 0.037 Uiso 1 1 calc R
H51 H 0.395(5) 0.210(5) 0.929(5) 0.066(17) Uiso 1 1 d .
H50 H 0.376(4) 0.935(4) 0.904(4) 0.018(11) Uiso 1 1 d .

loop_
_atom_site_aniso_label
_atom_site_aniso_U_11
_atom_site_aniso_U_22
_atom_site_aniso_U_33
_atom_site_aniso_U_23
_atom_site_aniso_U_13
_atom_site_aniso_U_12
Mn1 0.0133(3) 0.0154(3) 0.0171(3) 0.0103(2) 0.0051(2) 0.0049(2)
P1 0.0149(4) 0.0153(4) 0.0145(4) 0.0084(3) 0.0050(3) 0.0061(3)
P2 0.0146(4) 0.0177(4) 0.0205(4) 0.0135(4) 0.0050(3) 0.0057(3)
O4 0.0178(11) 0.0197(11) 0.0252(12) 0.0161(10) 0.0046(9) 0.0072(9)
O1 0.0235(12) 0.0230(12) 0.0218(11) 0.0152(10) 0.0110(10) 0.0135(10)
O6 0.0184(11) 0.0178(11) 0.0218(11) 0.0129(10) 0.0047(9) 0.0029(9)
O5 0.0184(12) 0.0152(13) 0.0316(13) 0.0156(11) 0.0041(10) 0.0048(10)
O3 0.0165(11) 0.0197(11) 0.0193(11) 0.0106(10) 0.0055(9) 0.0068(9)
O2 0.0189(11) 0.0241(12) 0.0230(12) 0.0175(11) 0.0083(9) 0.0104(10)
N2 0.0191(13) 0.0150(13) 0.0198(13) 0.0109(11) 0.0077(11) 0.0081(11)
O7 0.0469(17) 0.0311(15) 0.0279(14) 0.0132(12) 0.0139(13) 0.0066(13)
N1 0.0159(13) 0.0152(13) 0.0174(13) 0.0078(11) 0.0056(11) 0.0051(11)
N3 0.0232(15) 0.0281(16) 0.0295(16) 0.0175(14) 0.0103(13) 0.0100(13)
C13 0.0212(16) 0.0178(16) 0.0164(15) 0.0080(13) 0.0042(13) 0.0074(13)
C9 0.0179(15) 0.0133(15) 0.0214(16) 0.0099(13) 0.0100(13) 0.0076(12)
C1 0.0206(16) 0.0232(17) 0.0206(16) 0.0139(14) 0.0075(13) 0.0074(14)
C4 0.0178(16) 0.0164(16) 0.0224(16) 0.0092(14) 0.0072(13) 0.0069(13)
C7 0.0174(16) 0.0186(17) 0.0318(19) 0.0125(15) 0.0138(14) 0.0041(13)
C6 0.0163(16) 0.0170(16) 0.0312(19) 0.0117(15) 0.0086(14) 0.0042(13)
C8 0.0248(17) 0.0172(16) 0.0244(17) 0.0122(14) 0.0131(14) 0.0101(14)
C10 0.0309(18) 0.0199(17) 0.0281(18) 0.0175(15) 0.0175(15) 0.0104(14)
C3 0.0141(15) 0.0199(17) 0.0238(17) 0.0090(14) 0.0037(13) 0.0059(13)
C5 0.0181(15) 0.0153(15) 0.0196(16) 0.0093(13) 0.0083(13) 0.0092(13)
C11 0.0336(19) 0.0245(18) 0.0255(18) 0.0186(15) 0.0108(15) 0.0125(15)
C12 0.0229(17) 0.0216(17) 0.0210(16) 0.0123(14) 0.0073(13) 0.0102(14)
C2 0.0251(17) 0.0270(18) 0.0158(16) 0.0107(15) 0.0040(14) 0.0080(15)
C18 0.0303(19) 0.047(2) 0.044(2) 0.037(2) 0.0217(18) 0.0203(18)
C16 0.0256(19) 0.033(2) 0.0248(19) 0.0113(16) 0.0017(15) 0.0085(16)
C15 0.0319(19) 0.0194(17) 0.0264(18) 0.0089(15) 0.0097(15) 0.0102(15)
C20 0.035(2) 0.034(2) 0.033(2) 0.0209(17) 0.0179(17) 0.0192(17)
C14 0.038(2) 0.0305(19) 0.0188(17) 0.0150(15) 0.0117(15) 0.0155(16)
C19 0.030(2) 0.062(3) 0.0242(19) 0.023(2) 0.0103(16) 0.0164(19)
C17 0.0184(16) 0.0311(19) 0.0227(17) 0.0174(15) 0.0090(14) 0.0096(14)
C23 0.031(2) 0.038(2) 0.047(2) 0.021(2) 0.0164(19) 0.0108(18)
C22 0.034(2) 0.054(3) 0.049(3) 0.028(2) 0.014(2) 0.024(2)
C21 0.031(2) 0.043(2) 0.0290(19) 0.0248(19) 0.0160(16) 0.0140(18)

loop_
_atom_type_symbol
_atom_type_description
_atom_type_scat_dispersion_real
_atom_type_scat_dispersion_imag
_atom_type_scat_source
C C 0.0033 0.0016 'International Tables Vol C Tables 4.2.6.8 and 6.1.1.4'
H H 0.0000 0.0000 'International Tables Vol C Tables 4.2.6.8 and 6.1.1.4'
N N 0.0061 0.0033 'International Tables Vol C Tables 4.2.6.8 and 6.1.1.4'
O O 0.0106 0.0060 'International Tables Vol C Tables 4.2.6.8 and 6.1.1.4'
P P 0.1023 0.0942 'International Tables Vol C Tables 4.2.6.8 and 6.1.1.4'
Mn Mn 0.3368 0.7283 'International Tables Vol C Tables 4.2.6.8 and 6.1.1.4'

loop_
_geom_angle_atom_site_label_1
_geom_angle_atom_site_label_2
_geom_angle_atom_site_label_3
_geom_angle
_geom_angle_site_symmetry_1
_geom_angle_site_symmetry_3
O1 Mn1 O6 103.05(9) . .
O1 Mn1 O3 105.40(9) . 2_667
O6 Mn1 O3 100.96(9) . 2_667
O1 Mn1 N2 106.79(9) . .
O6 Mn1 N2 144.92(9) . .
O3 Mn1 N2 88.58(9) 2_667 .
O1 Mn1 N1 103.28(9) . .
O6 Mn1 N1 83.46(9) . .
O3 Mn1 N1 149.08(9) 2_667 .
N2 Mn1 N1 72.17(10) . .
O1 P1 O3 116.11(13) . .
O1 P1 O2 107.58(13) . .
O3 P1 O2 110.59(13) . .
O1 P1 C13 107.05(14) . .
O3 P1 C13 108.41(13) . .
O2 P1 C13 106.66(14) . .
O6 P2 O4 115.18(13) . .
O6 P2 O5 106.59(13) . .
O4 P2 O5 110.40(13) . .
O6 P2 C17 109.41(15) . .
O4 P2 C17 108.26(14) . .
O5 P2 C17 106.69(15) . .
P1 O1 Mn1 140.94(14) . .
P2 O6 Mn1 146.33(14) . .
P1 O3 Mn1 131.22(13) . 2_667
C12 N2 C9 118.6(3) . .
C12 N2 Mn1 124.8(2) . .
C9 N2 Mn1 116.6(2) . .
C1 N1 C5 117.6(3) . .
C1 N1 Mn1 125.5(2) . .
C5 N1 Mn1 116.7(2) . .
C21 N3 C23 122.2(3) . .
C21 N3 C22 120.6(3) . .
C23 N3 C22 117.2(3) . .
C14 C13 C16 109.7(3) . .
C14 C13 C15 109.9(3) . .
C16 C13 C15 109.5(3) . .
C14 C13 P1 108.8(2) . .
C16 C13 P1 109.7(2) . .
C15 C13 P1 109.1(2) . .
N2 C9 C8 123.0(3) . .
N2 C9 C5 117.5(3) . .
C8 C9 C5 119.4(3) . .
N1 C1 C2 123.1(3) . .
C3 C4 C5 117.6(3) . .
C3 C4 C6 123.3(3) . .
C5 C4 C6 119.1(3) . .
C6 C7 C8 121.0(3) . .
C7 C6 C4 121.1(3) . .
C9 C8 C10 117.1(3) . .
C9 C8 C7 119.5(3) . .
C10 C8 C7 123.3(3) . .
C11 C10 C8 119.7(3) . .
C2 C3 C4 120.1(3) . .
N1 C5 C4 123.1(3) . .
N1 C5 C9 116.9(3) . .
C4 C5 C9 119.9(3) . .
C10 C11 C12 119.3(3) . .
N2 C12 C11 122.2(3) . .
C3 C2 C1 118.4(3) . .
C20 C17 C19 110.3(3) . .
C20 C17 C18 109.2(3) . .
C19 C17 C18 110.0(3) . .
C20 C17 P2 108.7(2) . .
C19 C17 P2 110.2(2) . .
C18 C17 P2 108.5(2) . .
O7 C21 N3 126.2(4) . .

loop_
_geom_bond_atom_site_label_1
_geom_bond_atom_site_label_2
_geom_bond_distance
_geom_bond_site_symmetry_2
Mn1 O1 2.024(2) .
Mn1 O6 2.063(2) .
Mn1 O3 2.090(2) 2_667
Mn1 N2 2.275(3) .
Mn1 N1 2.284(3) .
P1 O1 1.498(2) .
P1 O3 1.510(2) .
P1 O2 1.579(2) .
P1 C13 1.821(3) .
P2 O6 1.495(2) .
P2 O4 1.515(2) .
P2 O5 1.573(2) .
P2 C17 1.816(3) .
O3 Mn1 2.090(2) 2_667
N2 C12 1.325(4) .
N2 C9 1.363(4) .
O7 C21 1.224(5) .
N1 C1 1.343(4) .
N1 C5 1.358(4) .
N3 C21 1.333(5) .
N3 C23 1.439(5) .
N3 C22 1.450(5) .
C13 C14 1.536(5) .
C13 C16 1.540(5) .
C13 C15 1.545(5) .
C9 C8 1.400(4) .
C9 C5 1.441(4) .
C1 C2 1.398(5) .
C4 C3 1.391(5) .
C4 C5 1.407(4) .
C4 C6 1.435(5) .
C7 C6 1.349(5) .
C7 C8 1.441(5) .
C8 C10 1.413(5) .
C10 C11 1.367(5) .
C3 C2 1.387(5) .
C11 C12 1.414(5) .
C18 C17 1.549(5) .
C20 C17 1.531(5) .
C19 C17 1.536(5) .
